data_7040270
loop_
_publ_author_name
'Struch, N.'
'Wagner, N.'
'Schnakenburg, G.'
'Weisbarth, R.'
'Klos, S.'
'Beck, J.'
'L\"utzen, A'

_publ_section_title
;
 Thiazolylimines as novel ligand-systems for spin-crossover centred near
 room temperature.
;
_journal_issue 36
_journal_name_full 'Dalton transactions (Cambridge, England : 2003)'
_journal_page_first 14023
_journal_page_last 14029
_journal_paper_doi 10.1039/c6dt02077a
_journal_volume 45
_journal_year 2016
_chemical_absolute_configuration ad
_chemical_formula_moiety 'C18 H21 Fe N7 S3, 2(C F3 O3 S)'
_chemical_formula_sum 'C20 H21 F6 Fe N7 O6 S5'
_chemical_formula_weight 785.59
_chemical_name_systematic
;
 ?
;
_space_group_crystal_system orthorhombic
_space_group_IT_number 29
_space_group_name_Hall 'P 2c -2ac'
_space_group_name_H-M_alt 'P c a 21'
_symmetry_space_group_name_Hall 'P 2c -2ac'
_symmetry_space_group_name_H-M 'P c a 21'
_atom_sites_solution_hydrogens geom
_audit_creation_date 2016-06-07
_audit_creation_method
;
Olex2 1.2
(compiled 2016.02.19 svn.r3266 for OlexSys, GUI svn.r5155)
;
_audit_update_record
;
2016-07-27 deposited with the CCDC.
2016-08-10 downloaded from the CCDC.
;
_cell_angle_alpha 90
_cell_angle_beta 90
_cell_angle_gamma 90
_cell_formula_units_Z 4
_cell_length_a 19.6249(5)
_cell_length_b 10.1650(3)
_cell_length_c 14.9187(4)
_cell_measurement_reflns_used 9664
_cell_measurement_temperature 100(2)
_cell_measurement_theta_max 78.58
_cell_measurement_theta_min 4.35
_cell_volume 2976.09(14)
_computing_molecular_graphics 'Olex2 (Dolomanov et al., 2009)'
_computing_publication_material 'Olex2 (Dolomanov et al., 2009)'
_computing_structure_refinement 'XL (Sheldrick, 2008)'
_diffrn_ambient_temperature 100.0
_diffrn_detector 'Bruker Photon100 detector'
_diffrn_detector_area_resol_mean 7.9
_diffrn_detector_type 'CMOS area detector'
_diffrn_measured_fraction_theta_full 0.998
_diffrn_measured_fraction_theta_max 1.000
_diffrn_measurement_device 'three-circle diffractometer'
_diffrn_measurement_device_type 'Bruker D8 Venture'
_diffrn_measurement_method '\w and \f scans'
_diffrn_radiation_monochromator 'mirror optics'
_diffrn_radiation_probe x-ray
_diffrn_radiation_type CuK\a
_diffrn_radiation_wavelength 1.54178
_diffrn_reflns_av_R_equivalents 0.0696
_diffrn_reflns_av_unetI/netI 0.0521
_diffrn_reflns_Laue_measured_fraction_full 0.998
_diffrn_reflns_Laue_measured_fraction_max 1.000
_diffrn_reflns_limit_h_max 23
_diffrn_reflns_limit_h_min -23
_diffrn_reflns_limit_k_max 12
_diffrn_reflns_limit_k_min -12
_diffrn_reflns_limit_l_max 17
_diffrn_reflns_limit_l_min -17
_diffrn_reflns_number 40315
_diffrn_reflns_point_group_measured_fraction_full 0.988
_diffrn_reflns_point_group_measured_fraction_max 0.990
_diffrn_reflns_theta_full 67.679
_diffrn_reflns_theta_max 67.490
_diffrn_reflns_theta_min 4.349
_diffrn_source 'microfocus sealed X-ray tube'
_diffrn_source_type 'Incoatec I\ms'
_diffrn_standards_number 0
_exptl_absorpt_coefficient_mu 8.156
_exptl_absorpt_correction_T_max 0.34265
_exptl_absorpt_correction_T_min 0.01378
_exptl_absorpt_correction_type numerical
_exptl_absorpt_process_details
;
SADABS-2014/5 (Bruker,2014/5) was used for absorption correction.
R1(int) was 0.2365 before and 0.1332 after correction.
The Ratio of minimum to maximum transmission is 0.0499.
The \l/2 correction factor is Not present.
;
_exptl_crystal_colour black
_exptl_crystal_density_diffrn 1.753
_exptl_crystal_description rod
_exptl_crystal_F_000 1592
_exptl_crystal_size_max 0.6
_exptl_crystal_size_mid 0.12
_exptl_crystal_size_min 0.12
_refine_diff_density_max 0.748
_refine_diff_density_min -0.536
_refine_diff_density_rms 0.106
_refine_ls_abs_structure_details
;
 Flack x determined using 2259 quotients [(I+)-(I-)]/[(I+)+(I-)]
 (Parsons and Flack (2004), Acta Cryst. A60, s61).
;
_refine_ls_abs_structure_Flack 0.006(6)
_refine_ls_extinction_method none
_refine_ls_goodness_of_fit_ref 1.053
_refine_ls_hydrogen_treatment constr
_refine_ls_matrix_type full
_refine_ls_number_parameters 406
_refine_ls_number_reflns 5313
_refine_ls_number_restraints 1
_refine_ls_restrained_S_all 1.053
_refine_ls_R_factor_all 0.0542
_refine_ls_R_factor_gt 0.0518
_refine_ls_shift/su_max 0.001
_refine_ls_shift/su_mean 0.000
_refine_ls_structure_factor_coef Fsqd
_refine_ls_weighting_details
;
 w=1/[\s^2^(Fo^2^)+(0.0741P)^2^+5.4669P]
 where P=(Fo^2^+2Fc^2^)/3
;
_refine_ls_weighting_scheme calc
_refine_ls_wR_factor_gt 0.1393
_refine_ls_wR_factor_ref 0.1436
_reflns_Friedel_coverage 0.897
_reflns_Friedel_fraction_full 0.977
_reflns_Friedel_fraction_max 0.979
_reflns_number_gt 5093
_reflns_number_total 5313
_reflns_threshold_expression 'I > 2\s(I)'
_cod_data_source_file c6dt02077a2.cif
_cod_data_source_block cu4378n
_cod_depositor_comments 'Adding full bibliography for 7040268--7040271.cif.'
_cod_database_code 7040270
_shelxl_version_number 2013-2
_shelx_space_group_comment
;
The symmetry employed for this shelxl refinement is uniquely defined
by the following loop, which should always be used as a source of
symmetry information in preference to the above space-group names.
They are only intended as comments.
;
_shelx_estimated_absorpt_t_max 0.441
_shelx_estimated_absorpt_t_min 0.084
_olex2_refinement_description
;
1. Fixed Uiso
 At 1.2 times of:
  All C(H) groups, All C(H,H) groups
2.a Secondary CH2 refined with riding coordinates:
 C5(H5A,H5B), C6(H6A,H6B), C11(H11A,H11B), C12(H12A,H12B), C17(H17A,H17B),
 C18(H18A,H18B)
2.b Aromatic/amide H refined with riding coordinates:
 C2(H2), C3(H3), C4(H4), C8(H8), C9(H9), C10(H10), C14(H14), C15(H15), C16(H16)
;
_olex2_submission_special_instructions 'No special instructions were received'

loop_
_space_group_symop_operation_xyz
'x, y, z'
'-x, -y, z+1/2'
'x+1/2, -y, z'
'-x+1/2, y, z+1/2'

loop_
_atom_site_label
_atom_site_type_symbol
_atom_site_fract_x
_atom_site_fract_y
_atom_site_fract_z
_atom_site_U_iso_or_equiv
_atom_site_adp_type
_atom_site_occupancy
_atom_site_site_symmetry_order
_atom_site_calc_flag
_atom_site_refinement_flags_posn
Fe Fe 0.59352(5) 0.74984(10) 0.60164(8) 0.0131(3) Uani 1 1 d .
S1 S 0.39588(8) 0.68443(18) 0.72832(12) 0.0231(4) Uani 1 1 d .
S2 S 0.73438(8) 0.47023(17) 0.72257(12) 0.0226(4) Uani 1 1 d .
S3 S 0.66818(10) 1.12657(19) 0.70429(13) 0.0290(4) Uani 1 1 d .
N1 N 0.5137(3) 0.7624(6) 0.6794(4) 0.0173(12) Uani 1 1 d .
N2 N 0.5340(3) 0.6222(6) 0.5413(4) 0.0186(12) Uani 1 1 d .
N3 N 0.5852(3) 0.7399(6) 0.3774(5) 0.0197(13) Uani 1 1 d .
N4 N 0.6331(3) 0.6140(6) 0.6771(4) 0.0163(11) Uani 1 1 d .
N5 N 0.6760(3) 0.7112(7) 0.5311(4) 0.0179(12) Uani 1 1 d .
N6 N 0.6418(3) 0.8859(6) 0.6690(4) 0.0174(12) Uani 1 1 d .
N7 N 0.5638(3) 0.9079(6) 0.5340(4) 0.0183(12) Uani 1 1 d .
C1 C 0.4625(3) 0.6840(7) 0.6568(5) 0.0197(14) Uani 1 1 d .
C2 C 0.4379(4) 0.7938(8) 0.7945(5) 0.0238(15) Uani 1 1 d .
H2 H 0.4204 0.8281 0.8491 0.029 Uiso 1 1 calc R
C3 C 0.4996(3) 0.8259(7) 0.7596(5) 0.0216(15) Uani 1 1 d .
H3 H 0.5301 0.8860 0.7873 0.026 Uiso 1 1 calc R
C4 C 0.4751(3) 0.6036(7) 0.5781(5) 0.0223(15) Uani 1 1 d .
H4 H 0.4428 0.5424 0.5556 0.027 Uiso 1 1 calc R
C5 C 0.5498(4) 0.5416(8) 0.4620(5) 0.0228(15) Uani 1 1 d .
H5A H 0.5180 0.4661 0.4591 0.027 Uiso 1 1 calc R
H5B H 0.5967 0.5066 0.4672 0.027 Uiso 1 1 calc R
C6 C 0.5437(4) 0.6231(8) 0.3770(5) 0.0242(16) Uani 1 1 d .
H6A H 0.5568 0.5679 0.3251 0.029 Uiso 1 1 calc R
H6B H 0.4954 0.6490 0.3689 0.029 Uiso 1 1 calc R
C7 C 0.6931(3) 0.5700(7) 0.6482(5) 0.0185(14) Uani 1 1 d .
C8 C 0.6682(4) 0.4876(8) 0.7965(6) 0.0268(16) Uani 1 1 d .
H8 H 0.6664 0.4479 0.8541 0.032 Uiso 1 1 calc R
C9 C 0.6186(3) 0.5656(7) 0.7619(5) 0.0227(15) Uani 1 1 d .
H9 H 0.5776 0.5853 0.7931 0.027 Uiso 1 1 calc R
C10 C 0.7163(3) 0.6252(7) 0.5643(5) 0.0203(14) Uani 1 1 d .
H10 H 0.7577 0.5999 0.5363 0.024 Uiso 1 1 calc R
C11 C 0.6979(3) 0.7770(8) 0.4491(5) 0.0226(15) Uani 1 1 d .
H11A H 0.7473 0.7620 0.4401 0.027 Uiso 1 1 calc R
H11B H 0.6905 0.8729 0.4552 0.027 Uiso 1 1 calc R
C12 C 0.6585(3) 0.7260(8) 0.3664(5) 0.0208(15) Uani 1 1 d .
H12A H 0.6731 0.7755 0.3126 0.025 Uiso 1 1 calc R
H12B H 0.6696 0.6321 0.3567 0.025 Uiso 1 1 calc R
C13 C 0.6297(3) 1.0073(7) 0.6416(5) 0.0222(15) Uani 1 1 d .
C14 C 0.7034(4) 1.0074(9) 0.7710(5) 0.0288(17) Uani 1 1 d .
H14 H 0.7323 1.0241 0.8207 0.035 Uiso 1 1 calc R
C15 C 0.6843(3) 0.8865(8) 0.7431(5) 0.0218(15) Uani 1 1 d .
H15 H 0.6989 0.8081 0.7719 0.026 Uiso 1 1 calc R
C16 C 0.5847(4) 1.0189(7) 0.5659(5) 0.0208(14) Uani 1 1 d .
H16 H 0.5716 1.1013 0.5414 0.025 Uiso 1 1 calc R
C17 C 0.5174(3) 0.9096(7) 0.4576(5) 0.0223(15) Uani 1 1 d .
H17A H 0.4986 0.9993 0.4501 0.027 Uiso 1 1 calc R
H17B H 0.4790 0.8489 0.4692 0.027 Uiso 1 1 calc R
C18 C 0.5543(4) 0.8677(8) 0.3703(5) 0.0235(15) Uani 1 1 d .
H18A H 0.5211 0.8670 0.3204 0.028 Uiso 1 1 calc R
H18B H 0.5899 0.9333 0.3559 0.028 Uiso 1 1 calc R
S4 S 0.20542(8) 0.74684(17) 0.45679(13) 0.0197(4) Uani 1 1 d .
F1 F 0.3362(2) 0.7938(6) 0.4331(4) 0.0421(13) Uani 1 1 d .
F2 F 0.2984(2) 0.8506(5) 0.5629(4) 0.0372(12) Uani 1 1 d .
F3 F 0.3141(2) 0.6464(5) 0.5326(3) 0.0345(11) Uani 1 1 d .
O1 O 0.1892(3) 0.8789(6) 0.4281(4) 0.0309(13) Uani 1 1 d .
O2 O 0.2108(3) 0.6518(7) 0.3863(5) 0.0394(15) Uani 1 1 d .
O3 O 0.1676(3) 0.7019(6) 0.5341(4) 0.0285(12) Uani 1 1 d .
C19 C 0.2929(4) 0.7626(8) 0.4993(6) 0.0263(17) Uani 1 1 d .
S5 S 0.40724(8) 0.24204(17) 0.49350(14) 0.0184(4) Uani 1 1 d .
F4 F 0.4167(4) 0.2541(8) 0.6673(5) 0.071(2) Uani 1 1 d .
F5 F 0.4197(3) 0.0569(7) 0.6155(5) 0.0593(18) Uani 1 1 d .
F6 F 0.3253(3) 0.1626(7) 0.6213(5) 0.062(2) Uani 1 1 d .
O4 O 0.3752(3) 0.1492(6) 0.4354(5) 0.0391(14) Uani 1 1 d .
O5 O 0.3756(3) 0.3700(5) 0.4963(4) 0.0282(12) Uani 1 1 d .
O6 O 0.4805(3) 0.2448(5) 0.4887(5) 0.0286(13) Uani 1 1 d .
C20 C 0.3911(5) 0.1760(10) 0.6035(7) 0.042(2) Uani 1 1 d .

loop_
_atom_site_aniso_label
_atom_site_aniso_U_11
_atom_site_aniso_U_22
_atom_site_aniso_U_33
_atom_site_aniso_U_23
_atom_site_aniso_U_13
_atom_site_aniso_U_12
Fe 0.0069(4) 0.0242(6) 0.0082(5) 0.0005(4) -0.0001(4) 0.0006(3)
S1 0.0125(7) 0.0404(10) 0.0165(9) -0.0001(8) 0.0038(6) -0.0027(7)
S2 0.0172(7) 0.0332(9) 0.0174(9) 0.0048(7) -0.0023(7) 0.0046(6)
S3 0.0344(9) 0.0335(10) 0.0190(9) -0.0044(8) -0.0019(7) -0.0075(8)
N1 0.016(3) 0.025(3) 0.012(3) 0.002(2) -0.005(2) 0.000(2)
N2 0.014(3) 0.031(3) 0.010(3) 0.000(2) -0.001(2) 0.002(2)
N3 0.011(3) 0.032(3) 0.016(4) 0.003(2) 0.001(2) 0.004(2)
N4 0.010(2) 0.030(3) 0.010(3) -0.002(2) -0.002(2) 0.001(2)
N5 0.011(3) 0.033(3) 0.010(3) -0.002(2) -0.002(2) -0.001(2)
N6 0.011(2) 0.031(3) 0.010(3) 0.002(2) 0.000(2) -0.003(2)
N7 0.014(3) 0.029(3) 0.012(3) 0.000(2) -0.003(2) 0.001(2)
C1 0.015(3) 0.031(4) 0.013(3) 0.003(3) -0.002(3) 0.003(3)
C2 0.017(3) 0.039(4) 0.016(4) -0.005(3) 0.005(3) 0.001(3)
C3 0.018(3) 0.030(4) 0.017(4) -0.003(3) 0.003(3) 0.000(3)
C4 0.013(3) 0.031(4) 0.023(4) 0.003(3) -0.005(3) -0.005(3)
C5 0.020(3) 0.028(4) 0.020(4) -0.006(3) 0.000(3) 0.001(3)
C6 0.020(3) 0.032(4) 0.021(4) -0.008(3) 0.003(3) -0.001(3)
C7 0.011(3) 0.030(4) 0.015(3) -0.003(3) -0.002(2) 0.001(3)
C8 0.026(4) 0.038(4) 0.016(4) 0.007(3) -0.003(3) 0.001(3)
C9 0.016(3) 0.031(4) 0.021(4) 0.008(3) 0.000(3) -0.001(3)
C10 0.014(3) 0.033(4) 0.014(3) -0.006(3) 0.003(3) 0.001(3)
C11 0.010(3) 0.041(4) 0.017(4) 0.000(3) 0.006(3) 0.001(3)
C12 0.011(3) 0.041(4) 0.010(3) 0.002(3) 0.005(3) 0.004(3)
C13 0.016(3) 0.030(4) 0.020(4) 0.003(3) 0.002(3) -0.003(3)
C14 0.030(4) 0.042(4) 0.014(4) -0.001(3) -0.003(3) -0.005(3)
C15 0.017(3) 0.040(4) 0.009(3) -0.005(3) -0.003(2) -0.002(3)
C16 0.021(3) 0.030(4) 0.012(3) -0.002(3) 0.001(2) 0.001(3)
C17 0.018(3) 0.029(4) 0.020(4) 0.000(3) -0.003(3) 0.006(3)
C18 0.022(3) 0.030(4) 0.018(4) 0.002(3) -0.002(3) 0.002(3)
S4 0.0129(8) 0.0328(9) 0.0133(9) -0.0025(7) -0.0031(7) 0.0023(6)
F1 0.018(2) 0.073(3) 0.036(3) 0.006(3) 0.007(2) -0.001(2)
F2 0.025(2) 0.049(3) 0.037(3) -0.017(2) -0.010(2) -0.002(2)
F3 0.023(2) 0.041(3) 0.040(3) 0.003(2) -0.014(2) 0.006(2)
O1 0.021(2) 0.041(3) 0.031(3) 0.014(3) -0.002(2) 0.003(2)
O2 0.028(3) 0.061(4) 0.029(3) -0.023(3) -0.006(2) 0.010(3)
O3 0.022(3) 0.043(3) 0.021(3) 0.006(2) 0.004(2) -0.007(2)
C19 0.021(4) 0.038(4) 0.019(4) -0.001(3) -0.003(3) 0.002(3)
S5 0.0135(8) 0.0304(10) 0.0113(9) -0.0001(7) 0.0013(6) -0.0001(6)
F4 0.091(5) 0.111(7) 0.011(3) -0.012(3) -0.008(3) 0.017(4)
F5 0.047(3) 0.077(4) 0.054(4) 0.043(3) 0.017(3) 0.023(3)
F6 0.044(3) 0.085(5) 0.057(4) 0.037(4) 0.033(3) 0.022(3)
O4 0.039(3) 0.041(3) 0.037(4) -0.016(3) -0.009(3) -0.003(3)
O5 0.019(2) 0.030(3) 0.036(3) 0.001(2) 0.002(2) 0.003(2)
O6 0.015(3) 0.036(3) 0.035(3) 0.006(2) 0.007(2) 0.003(2)
C20 0.038(4) 0.061(6) 0.025(5) 0.014(4) 0.013(4) 0.015(4)

loop_
_atom_type_symbol
_atom_type_description
_atom_type_scat_dispersion_real
_atom_type_scat_dispersion_imag
_atom_type_scat_source
C C 0.0181 0.0091 'International Tables Vol C Tables 4.2.6.8 and 6.1.1.4'
H H 0.0000 0.0000 'International Tables Vol C Tables 4.2.6.8 and 6.1.1.4'
N N 0.0311 0.0180 'International Tables Vol C Tables 4.2.6.8 and 6.1.1.4'
O O 0.0492 0.0322 'International Tables Vol C Tables 4.2.6.8 and 6.1.1.4'
F F 0.0727 0.0534 'International Tables Vol C Tables 4.2.6.8 and 6.1.1.4'
S S 0.3331 0.5567 'International Tables Vol C Tables 4.2.6.8 and 6.1.1.4'
Fe Fe -1.1336 3.1974 'International Tables Vol C Tables 4.2.6.8 and 6.1.1.4'

loop_
_geom_angle_atom_site_label_1
_geom_angle_atom_site_label_2
_geom_angle_atom_site_label_3
_geom_angle
N1 Fe N2 80.7(2)
N1 Fe N5 171.5(3)
N1 Fe N6 92.1(2)
N1 Fe N7 90.8(2)
N2 Fe N5 96.4(2)
N2 Fe N7 97.3(2)
N4 Fe N1 91.3(2)
N4 Fe N2 91.9(2)
N4 Fe N5 80.8(2)
N4 Fe N6 90.7(3)
N4 Fe N7 170.8(2)
N5 Fe N7 97.6(3)
N6 Fe N2 172.4(2)
N6 Fe N5 91.0(2)
N6 Fe N7 80.3(2)
C1 S1 C2 89.6(3)
C7 S2 C8 89.8(3)
C13 S3 C14 89.7(4)
C1 N1 Fe 114.6(5)
C1 N1 C3 110.4(6)
C3 N1 Fe 134.6(5)
C4 N2 Fe 115.7(5)
C4 N2 C5 116.7(6)
C5 N2 Fe 127.6(4)
C6 N3 C12 118.6(6)
C18 N3 C6 120.4(6)
C18 N3 C12 119.8(6)
C7 N4 Fe 113.9(5)
C7 N4 C9 110.9(6)
C9 N4 Fe 134.3(5)
C10 N5 Fe 115.9(5)
C10 N5 C11 117.2(6)
C11 N5 Fe 126.7(5)
C13 N6 Fe 114.5(5)
C13 N6 C15 110.6(6)
C15 N6 Fe 134.9(5)
C16 N7 Fe 115.2(5)
C16 N7 C17 118.4(6)
C17 N7 Fe 126.2(5)
N1 C1 S1 115.1(6)
N1 C1 C4 114.6(6)
C4 C1 S1 130.2(5)
S1 C2 H2 124.3
C3 C2 S1 111.5(6)
C3 C2 H2 124.3
N1 C3 H3 123.3
C2 C3 N1 113.4(7)
C2 C3 H3 123.3
N2 C4 C1 114.4(6)
N2 C4 H4 122.8
C1 C4 H4 122.8
N2 C5 H5A 109.5
N2 C5 H5B 109.5
N2 C5 C6 110.5(6)
H5A C5 H5B 108.1
C6 C5 H5A 109.5
C6 C5 H5B 109.5
N3 C6 C5 113.6(6)
N3 C6 H6A 108.8
N3 C6 H6B 108.8
C5 C6 H6A 108.8
C5 C6 H6B 108.8
H6A C6 H6B 107.7
N4 C7 S2 114.2(5)
N4 C7 C10 115.3(6)
C10 C7 S2 130.1(5)
S2 C8 H8 124.4
C9 C8 S2 111.1(6)
C9 C8 H8 124.4
N4 C9 H9 123.0
C8 C9 N4 114.0(7)
C8 C9 H9 123.0
N5 C10 C7 114.0(6)
N5 C10 H10 123.0
C7 C10 H10 123.0
N5 C11 H11A 109.3
N5 C11 H11B 109.3
N5 C11 C12 111.6(6)
H11A C11 H11B 108.0
C12 C11 H11A 109.3
C12 C11 H11B 109.3
N3 C12 C11 111.9(6)
N3 C12 H12A 109.2
N3 C12 H12B 109.2
C11 C12 H12A 109.2
C11 C12 H12B 109.2
H12A C12 H12B 107.9
N6 C13 S3 114.5(6)
N6 C13 C16 115.5(7)
C16 C13 S3 130.0(6)
S3 C14 H14 124.7
C15 C14 S3 110.7(6)
C15 C14 H14 124.7
N6 C15 H15 122.7
C14 C15 N6 114.6(7)
C14 C15 H15 122.7
N7 C16 C13 114.4(7)
N7 C16 H16 122.8
C13 C16 H16 122.8
N7 C17 H17A 109.4
N7 C17 H17B 109.4
N7 C17 C18 111.2(5)
H17A C17 H17B 108.0
C18 C17 H17A 109.4
C18 C17 H17B 109.4
N3 C18 C17 112.6(6)
N3 C18 H18A 109.1
N3 C18 H18B 109.1
C17 C18 H18A 109.1
C17 C18 H18B 109.1
H18A C18 H18B 107.8
O1 S4 O3 114.7(4)
O1 S4 C19 103.1(4)
O2 S4 O1 115.2(4)
O2 S4 O3 114.2(4)
O2 S4 C19 104.1(4)
O3 S4 C19 103.4(4)
F1 C19 S4 111.0(6)
F1 C19 F3 106.5(7)
F2 C19 S4 112.8(5)
F2 C19 F1 108.7(7)
F2 C19 F3 107.9(7)
F3 C19 S4 109.8(5)
O4 S5 O5 115.1(4)
O4 S5 O6 115.0(4)
O4 S5 C20 103.2(5)
O5 S5 C20 103.6(4)
O6 S5 O5 114.4(3)
O6 S5 C20 103.2(4)
F4 C20 S5 111.2(7)
F4 C20 F5 106.4(8)
F5 C20 S5 112.6(6)
F6 C20 S5 113.1(7)
F6 C20 F4 106.5(8)
F6 C20 F5 106.6(8)

loop_
_geom_bond_atom_site_label_1
_geom_bond_atom_site_label_2
_geom_bond_distance
Fe N1 1.954(6)
Fe N2 1.964(6)
Fe N4 1.943(6)
Fe N5 1.971(6)
Fe N6 1.955(6)
Fe N7 1.985(6)
S1 C1 1.688(7)
S1 C2 1.701(8)
S2 C7 1.708(7)
S2 C8 1.713(8)
S3 C13 1.707(8)
S3 C14 1.713(9)
N1 C1 1.326(9)
N1 C3 1.387(10)
N2 C4 1.294(9)
N2 C5 1.472(9)
N3 C6 1.441(10)
N3 C12 1.453(9)
N3 C18 1.438(9)
N4 C7 1.332(9)
N4 C9 1.388(9)
N5 C10 1.277(10)
N5 C11 1.460(9)
N6 C13 1.322(10)
N6 C15 1.384(9)
N7 C16 1.292(10)
N7 C17 1.458(9)
C1 C4 1.451(11)
C2 H2 0.9500
C2 C3 1.358(10)
C3 H3 0.9500
C4 H4 0.9500
C5 H5A 0.9900
C5 H5B 0.9900
C5 C6 1.520(11)
C6 H6A 0.9900
C6 H6B 0.9900
C7 C10 1.445(10)
C8 H8 0.9500
C8 C9 1.357(10)
C9 H9 0.9500
C10 H10 0.9500
C11 H11A 0.9900
C11 H11B 0.9900
C11 C12 1.546(11)
C12 H12A 0.9900
C12 H12B 0.9900
C13 C16 1.438(10)
C14 H14 0.9500
C14 C15 1.351(12)
C15 H15 0.9500
C16 H16 0.9500
C17 H17A 0.9900
C17 H17B 0.9900
C17 C18 1.549(10)
C18 H18A 0.9900
C18 H18B 0.9900
S4 O1 1.445(6)
S4 O2 1.432(6)
S4 O3 1.445(6)
S4 C19 1.838(8)
F1 C19 1.342(10)
F2 C19 1.308(10)
F3 C19 1.347(10)
S5 O4 1.427(6)
S5 O5 1.441(5)
S5 O6 1.440(6)
S5 C20 1.801(9)
F4 C20 1.337(13)
F5 C20 1.347(11)
F6 C20 1.324(11)

loop_
_geom_torsion_atom_site_label_1
_geom_torsion_atom_site_label_2
_geom_torsion_atom_site_label_3
_geom_torsion_atom_site_label_4
_geom_torsion
Fe N1 C1 S1 175.1(3)
Fe N1 C1 C4 -0.2(8)
Fe N1 C3 C2 -173.0(6)
Fe N2 C4 C1 1.8(8)
Fe N2 C5 C6 -78.8(7)
Fe N4 C7 S2 170.2(3)
Fe N4 C7 C10 -3.2(8)
Fe N4 C9 C8 -167.2(6)
Fe N5 C10 C7 0.8(8)
Fe N5 C11 C12 -79.3(7)
Fe N6 C13 S3 176.6(3)
Fe N6 C13 C16 -1.6(8)
Fe N6 C15 C14 -176.0(5)
Fe N7 C16 C13 3.9(8)
Fe N7 C17 C18 -78.8(7)
S1 C1 C4 N2 -175.4(6)
S1 C2 C3 N1 -0.3(9)
S2 C7 C10 N5 -170.5(6)
S2 C8 C9 N4 -0.9(9)
S3 C13 C16 N7 -179.4(5)
S3 C14 C15 N6 0.0(8)
N1 C1 C4 N2 -1.0(9)
N2 C5 C6 N3 55.8(8)
N4 C7 C10 N5 1.6(9)
N5 C11 C12 N3 56.4(8)
N6 C13 C16 N7 -1.6(9)
N7 C17 C18 N3 56.9(8)
C1 S1 C2 C3 0.6(6)
C1 N1 C3 C2 -0.4(9)
C2 S1 C1 N1 -0.9(6)
C2 S1 C1 C4 173.5(7)
C3 N1 C1 S1 0.9(7)
C3 N1 C1 C4 -174.4(6)
C4 N2 C5 C6 104.2(7)
C5 N2 C4 C1 179.1(6)
C6 N3 C12 C11 -118.2(8)
C6 N3 C18 C17 73.3(9)
C7 S2 C8 C9 0.5(6)
C7 N4 C9 C8 0.9(9)
C8 S2 C7 N4 0.0(6)
C8 S2 C7 C10 172.2(7)
C9 N4 C7 S2 -0.5(8)
C9 N4 C7 C10 -173.9(6)
C10 N5 C11 C12 105.5(7)
C11 N5 C10 C7 176.5(6)
C12 N3 C6 C5 73.4(9)
C12 N3 C18 C17 -119.4(7)
C13 S3 C14 C15 -0.2(6)
C13 N6 C15 C14 0.4(9)
C14 S3 C13 N6 0.5(6)
C14 S3 C13 C16 178.3(7)
C15 N6 C13 S3 -0.6(7)
C15 N6 C13 C16 -178.7(6)
C16 N7 C17 C18 106.2(7)
C17 N7 C16 C13 179.4(6)
C18 N3 C6 C5 -119.1(8)
C18 N3 C12 C11 74.3(9)
O1 S4 C19 F1 -65.3(6)
O1 S4 C19 F2 56.9(7)
O1 S4 C19 F3 177.2(6)
O2 S4 C19 F1 55.3(7)
O2 S4 C19 F2 177.5(6)
O2 S4 C19 F3 -62.2(7)
O3 S4 C19 F1 175.0(6)
O3 S4 C19 F2 -62.9(7)
O3 S4 C19 F3 57.5(6)
O4 S5 C20 F4 -178.5(7)
O4 S5 C20 F5 62.3(8)
O4 S5 C20 F6 -58.7(8)
O5 S5 C20 F4 -58.1(7)
O5 S5 C20 F5 -177.3(7)
O5 S5 C20 F6 61.7(8)
O6 S5 C20 F4 61.5(7)
O6 S5 C20 F5 -57.8(8)
O6 S5 C20 F6 -178.7(7)
